data_4118640
loop_
_publ_author_name
'Jos\'e A. Souto'
'Peter Becker'
'\'Alvaro Iglesias'
'Kilian Mu\~niz'

_publ_section_title
;
 Metal-Free Iodine(III)-Promoted Direct Intermolecular C-H Amination
 Reactions of Acetylenes
;
_journal_name_full 'Journal of the American Chemical Society'
_journal_page_first 15505
_journal_page_last 15511
_journal_paper_doi 10.1021/ja306211q
_journal_volume 134
_journal_year 2012
_chemical_formula_sum 'C26 H25 Fe N O4 S2'
_chemical_formula_weight 535.44
_chemical_name_systematic
; 
 ? 
;
_space_group_IT_number 2
_symmetry_cell_setting triclinic
_symmetry_space_group_name_Hall '-P 1'
_symmetry_space_group_name_H-M 'P -1'
_atom_sites_solution_hydrogens geom
_atom_sites_solution_primary direct
_atom_sites_solution_secondary difmap
_audit_creation_method SHELXL-97
_cell_angle_alpha 90.8660(10)
_cell_angle_beta 91.1610(10)
_cell_angle_gamma 91.9250(10)
_cell_formula_units_Z 2
_cell_length_a 8.9133(4)
_cell_length_b 9.5719(4)
_cell_length_c 13.8983(6)
_cell_measurement_reflns_used 9873
_cell_measurement_temperature 100(2)
_cell_measurement_theta_max 29.91
_cell_measurement_theta_min 2.29
_cell_volume 1184.70(9)
_computing_cell_refinement 'Bruker APEX2 v2011.4-0'
_computing_data_collection 'Bruker APEX2 v2011.4-0'
_computing_data_reduction 'Bruker SAINT V7.60A'
_computing_molecular_graphics 'Bruker SHELXTL'
_computing_publication_material 'Bruker SHELXTL'
_computing_structure_refinement 'SHELXS-97 (Sheldrick, 2008)'
_computing_structure_solution Sir2011
_diffrn_ambient_temperature 100(2)
_diffrn_detector_area_resol_mean 512
_diffrn_detector_type '4K CCD area detector APEX II'
_diffrn_measured_fraction_theta_full 0.989
_diffrn_measured_fraction_theta_max 0.870
_diffrn_measurement_device_type 'APEX DUO Kappa 4-axis goniometer'
_diffrn_measurement_method
;
 Fullsphere data collection, phi and omega scans
;
_diffrn_measurement_specimen_support 'magnetic support whith MicroMount'
_diffrn_radiation_monochromator 'Quazar MX Multilayer Optics'
_diffrn_radiation_type MoK\a
_diffrn_radiation_wavelength 0.71073
_diffrn_reflns_av_R_equivalents 0.0236
_diffrn_reflns_av_sigmaI/netI 0.0217
_diffrn_reflns_limit_h_max 12
_diffrn_reflns_limit_h_min -11
_diffrn_reflns_limit_k_max 13
_diffrn_reflns_limit_k_min -12
_diffrn_reflns_limit_l_max 19
_diffrn_reflns_limit_l_min -19
_diffrn_reflns_number 22138
_diffrn_reflns_theta_full 25.00
_diffrn_reflns_theta_max 30.02
_diffrn_reflns_theta_min 2.13
_diffrn_source 'Micorfocus source E025 IuS'
_diffrn_source_current 0.6
_diffrn_source_power 50
_diffrn_source_size '0.2 mm x 0.2 mm fine focus'
_diffrn_source_type 'Bruker APEX DUO'
_exptl_absorpt_coefficient_mu 0.847
_exptl_absorpt_correction_T_max 0.8834
_exptl_absorpt_correction_T_min 0.8488
_exptl_absorpt_correction_type empirical
_exptl_absorpt_process_details
; 
 SADABS Version 2008/1 Bruker-Nonius
 Blessing, Acta Cryst. (1995) A51 33-38
;
_exptl_crystal_colour orange
_exptl_crystal_density_diffrn 1.501
_exptl_crystal_description block
_exptl_crystal_F_000 556
_exptl_crystal_size_max 0.20
_exptl_crystal_size_mid 0.20
_exptl_crystal_size_min 0.15
_refine_diff_density_max 0.447
_refine_diff_density_min -0.306
_refine_diff_density_rms 0.061
_refine_ls_extinction_method none
_refine_ls_goodness_of_fit_ref 1.047
_refine_ls_hydrogen_treatment noref
_refine_ls_matrix_type full
_refine_ls_number_parameters 309
_refine_ls_number_reflns 6034
_refine_ls_number_restraints 0
_refine_ls_restrained_S_all 1.047
_refine_ls_R_factor_all 0.0340
_refine_ls_R_factor_gt 0.0299
_refine_ls_shift/su_max 0.001
_refine_ls_shift/su_mean 0.000
_refine_ls_structure_factor_coef Fsqd
_refine_ls_weighting_details 'calc w=1/[\s^2^(Fo^2^)+(0.0400P)^2^+0.6996P] where P=(Fo^2^+2Fc^2^)/3'
_refine_ls_weighting_scheme calc
_refine_ls_wR_factor_gt 0.0785
_refine_ls_wR_factor_ref 0.0810
_reflns_number_gt 5426
_reflns_number_total 6034
_reflns_threshold_expression >2sigma(I)
_cod_data_source_file ja306211q_si_004.cif
_cod_data_source_block mo_js1007_0m
_cod_database_code 4118640

loop_
_symmetry_equiv_pos_as_xyz
'x, y, z'
'-x, -y, -z'

loop_
_atom_site_label
_atom_site_type_symbol
_atom_site_fract_x
_atom_site_fract_y
_atom_site_fract_z
_atom_site_U_iso_or_equiv
_atom_site_adp_type
_atom_site_occupancy
_atom_site_symmetry_multiplicity
_atom_site_calc_flag
_atom_site_refinement_flags
Fe1 Fe 0.25647(2) 0.56582(2) 0.872094(14) 0.01694(7) Uani 1 1 d .
N1 N 0.61170(13) 0.47257(14) 0.68898(9) 0.0173(2) Uani 1 1 d .
O1 O 0.51625(13) 0.26924(12) 0.59316(8) 0.0245(2) Uani 1 1 d .
O2 O 0.78484(13) 0.34072(13) 0.58121(8) 0.0256(2) Uani 1 1 d .
O3 O 0.67664(14) 0.66057(13) 0.80939(8) 0.0266(3) Uani 1 1 d .
O4 O 0.87530(13) 0.51201(14) 0.74557(9) 0.0289(3) Uani 1 1 d .
S1 S 0.65434(4) 0.31883(4) 0.63757(2) 0.01849(8) Uani 1 1 d .
S2 S 0.74288(4) 0.58924(4) 0.73070(3) 0.02006(9) Uani 1 1 d .
C1 C 0.37190(16) 0.45353(16) 0.77440(10) 0.0175(3) Uani 1 1 d .
C2 C 0.21625(17) 0.41030(17) 0.77171(11) 0.0209(3) Uani 1 1 d .
H2 H 0.1463 0.4141 0.7147 0.025 Uiso 1 1 calc R
C3 C 0.17842(18) 0.36329(18) 0.86515(12) 0.0244(3) Uani 1 1 d .
H3 H 0.0769 0.3284 0.8852 0.029 Uiso 1 1 calc R
C4 C 0.30935(18) 0.37638(17) 0.92566(11) 0.0230(3) Uani 1 1 d .
H4 H 0.3156 0.3521 0.9953 0.028 Uiso 1 1 calc R
C5 C 0.42940(17) 0.43146(16) 0.87003(10) 0.0193(3) Uani 1 1 d .
H5 H 0.5346 0.4526 0.8937 0.023 Uiso 1 1 calc R
C6 C 0.45481(16) 0.50938(16) 0.69225(10) 0.0178(3) Uani 1 1 d .
C7 C 0.39855(18) 0.58351(19) 0.62138(11) 0.0251(3) Uani 1 1 d .
H7A H 0.4603 0.6116 0.5697 0.030 Uiso 1 1 calc R
H7B H 0.2964 0.6087 0.6221 0.030 Uiso 1 1 calc R
C8 C 0.29246(19) 0.77269(17) 0.84373(12) 0.0251(3) Uani 1 1 d .
H8 H 0.3598 0.8118 0.7934 0.030 Uiso 1 1 calc R
C9 C 0.13749(19) 0.73451(18) 0.83084(12) 0.0258(3) Uani 1 1 d .
H9 H 0.0769 0.7420 0.7699 0.031 Uiso 1 1 calc R
C10 C 0.08458(18) 0.68119(19) 0.91978(12) 0.0270(3) Uani 1 1 d .
H10 H -0.0198 0.6453 0.9322 0.032 Uiso 1 1 calc R
C11 C 0.20674(19) 0.68749(18) 0.98776(12) 0.0267(3) Uani 1 1 d .
H11 H 0.2032 0.6569 1.0562 0.032 Uiso 1 1 calc R
C12 C 0.33522(19) 0.74413(18) 0.94055(12) 0.0254(3) Uani 1 1 d .
H12 H 0.4378 0.7599 0.9701 0.031 Uiso 1 1 calc R
C13 C 0.69628(17) 0.20649(16) 0.73221(10) 0.0190(3) Uani 1 1 d .
C14 C 0.57809(17) 0.14439(17) 0.78212(11) 0.0212(3) Uani 1 1 d .
H14 H 0.4770 0.1637 0.7657 0.025 Uiso 1 1 calc R
C15 C 0.61053(18) 0.05434(17) 0.85583(11) 0.0228(3) Uani 1 1 d .
H15 H 0.5307 0.0119 0.8905 0.027 Uiso 1 1 calc R
C16 C 0.75903(19) 0.02452(17) 0.88036(11) 0.0229(3) Uani 1 1 d .
C17 C 0.87490(18) 0.08463(17) 0.82700(11) 0.0231(3) Uani 1 1 d .
H17 H 0.9759 0.0621 0.8412 0.028 Uiso 1 1 calc R
C18 C 0.84450(18) 0.17669(17) 0.75373(11) 0.0219(3) Uani 1 1 d .
H18 H 0.9240 0.2189 0.7187 0.026 Uiso 1 1 calc R
C19 C 0.7927(2) -0.06498(19) 0.96511(13) 0.0308(4) Uani 1 1 d .
H19A H 0.8183 -0.0052 1.0213 0.046 Uiso 1 1 calc R
H19B H 0.8776 -0.1237 0.9506 0.046 Uiso 1 1 calc R
H19C H 0.7044 -0.1245 0.9788 0.046 Uiso 1 1 calc R
C20 C 0.76912(17) 0.70872(17) 0.63733(11) 0.0216(3) Uani 1 1 d .
C21 C 0.86780(19) 0.6787(2) 0.56433(13) 0.0288(4) Uani 1 1 d .
H21 H 0.9244 0.5964 0.5659 0.035 Uiso 1 1 calc R
C22 C 0.8820(2) 0.7714(2) 0.48898(13) 0.0338(4) Uani 1 1 d .
H22 H 0.9502 0.7527 0.4391 0.041 Uiso 1 1 calc R
C23 C 0.7980(2) 0.8917(2) 0.48500(12) 0.0302(4) Uani 1 1 d .
C24 C 0.7018(2) 0.92004(18) 0.55982(12) 0.0275(3) Uani 1 1 d .
H24 H 0.6455 1.0025 0.5585 0.033 Uiso 1 1 calc R
C25 C 0.68703(19) 0.82931(18) 0.63646(12) 0.0253(3) Uani 1 1 d .
H25 H 0.6216 0.8496 0.6876 0.030 Uiso 1 1 calc R
C26 C 0.8095(3) 0.9880(2) 0.40047(15) 0.0440(5) Uani 1 1 d .
H26A H 0.9155 1.0102 0.3882 0.066 Uiso 1 1 calc R
H26B H 0.7578 1.0744 0.4148 0.066 Uiso 1 1 calc R
H26C H 0.7627 0.9420 0.3434 0.066 Uiso 1 1 calc R

loop_
_atom_site_aniso_label
_atom_site_aniso_U_11
_atom_site_aniso_U_22
_atom_site_aniso_U_33
_atom_site_aniso_U_23
_atom_site_aniso_U_13
_atom_site_aniso_U_12
Fe1 0.01473(10) 0.01851(13) 0.01760(10) -0.00171(8) 0.00119(7) 0.00139(8)
N1 0.0140(5) 0.0196(7) 0.0183(5) -0.0021(5) 0.0002(4) 0.0015(5)
O1 0.0280(6) 0.0247(6) 0.0206(5) -0.0034(4) -0.0059(4) 0.0012(5)
O2 0.0260(6) 0.0321(7) 0.0198(5) 0.0039(4) 0.0075(4) 0.0088(5)
O3 0.0319(6) 0.0292(7) 0.0182(5) -0.0046(4) 0.0010(4) -0.0049(5)
O4 0.0184(5) 0.0332(7) 0.0350(6) 0.0043(5) -0.0064(4) 0.0003(5)
S1 0.02009(17) 0.0212(2) 0.01433(15) -0.00097(13) 0.00075(12) 0.00364(13)
S2 0.01738(17) 0.0236(2) 0.01891(16) -0.00074(13) -0.00158(12) -0.00163(14)
C1 0.0171(6) 0.0180(7) 0.0177(6) 0.0000(5) 0.0019(5) 0.0034(5)
C2 0.0186(7) 0.0215(8) 0.0224(7) -0.0037(6) 0.0009(5) 0.0000(6)
C3 0.0243(7) 0.0228(8) 0.0260(7) -0.0020(6) 0.0060(6) -0.0044(6)
C4 0.0282(8) 0.0208(8) 0.0204(7) 0.0028(6) 0.0042(6) 0.0009(6)
C5 0.0196(7) 0.0200(8) 0.0184(6) 0.0021(5) 0.0011(5) 0.0039(6)
C6 0.0152(6) 0.0209(8) 0.0174(6) -0.0007(5) 0.0004(5) 0.0019(5)
C7 0.0221(7) 0.0326(9) 0.0210(7) 0.0051(6) -0.0010(5) 0.0033(6)
C8 0.0280(8) 0.0176(8) 0.0298(8) -0.0011(6) 0.0005(6) 0.0020(6)
C9 0.0260(8) 0.0226(9) 0.0290(8) -0.0030(6) -0.0033(6) 0.0069(6)
C10 0.0206(7) 0.0286(9) 0.0323(8) -0.0059(7) 0.0028(6) 0.0071(6)
C11 0.0297(8) 0.0266(9) 0.0239(7) -0.0078(6) 0.0021(6) 0.0067(7)
C12 0.0253(8) 0.0216(9) 0.0292(8) -0.0062(6) -0.0039(6) 0.0017(6)
C13 0.0225(7) 0.0188(8) 0.0160(6) -0.0012(5) 0.0002(5) 0.0027(6)
C14 0.0214(7) 0.0192(8) 0.0228(7) -0.0023(6) -0.0001(5) 0.0003(6)
C15 0.0274(8) 0.0171(8) 0.0238(7) -0.0013(6) 0.0031(6) -0.0019(6)
C16 0.0316(8) 0.0150(8) 0.0220(7) -0.0011(5) -0.0019(6) 0.0015(6)
C17 0.0230(7) 0.0224(8) 0.0239(7) -0.0009(6) -0.0036(6) 0.0047(6)
C18 0.0225(7) 0.0236(8) 0.0196(7) -0.0011(6) 0.0016(5) 0.0027(6)
C19 0.0384(9) 0.0224(9) 0.0318(8) 0.0089(7) -0.0022(7) 0.0036(7)
C20 0.0202(7) 0.0232(8) 0.0212(7) -0.0004(6) 0.0008(5) -0.0030(6)
C21 0.0248(8) 0.0289(9) 0.0330(8) 0.0011(7) 0.0082(6) 0.0023(7)
C22 0.0313(9) 0.0400(11) 0.0303(8) 0.0033(7) 0.0112(7) -0.0022(8)
C23 0.0337(9) 0.0299(10) 0.0261(8) 0.0029(7) -0.0009(6) -0.0095(7)
C24 0.0325(9) 0.0207(9) 0.0289(8) -0.0027(6) -0.0029(6) -0.0003(7)
C25 0.0279(8) 0.0242(9) 0.0239(7) -0.0050(6) 0.0025(6) 0.0005(6)
C26 0.0535(13) 0.0428(13) 0.0355(10) 0.0117(9) 0.0009(9) -0.0080(10)

loop_
_atom_type_symbol
_atom_type_description
_atom_type_scat_dispersion_real
_atom_type_scat_dispersion_imag
_atom_type_scat_source
C C 0.0033 0.0016 'International Tables Vol C Tables 4.2.6.8 and 6.1.1.4'
H H 0.0000 0.0000 'International Tables Vol C Tables 4.2.6.8 and 6.1.1.4'
Fe Fe 0.3463 0.8444 'International Tables Vol C Tables 4.2.6.8 and 6.1.1.4'
S S 0.1246 0.1234 'International Tables Vol C Tables 4.2.6.8 and 6.1.1.4'
N N 0.0061 0.0033 'International Tables Vol C Tables 4.2.6.8 and 6.1.1.4'
O O 0.0106 0.0060 'International Tables Vol C Tables 4.2.6.8 and 6.1.1.4'

loop_
_geom_angle_atom_site_label_1
_geom_angle_atom_site_label_2
_geom_angle_atom_site_label_3
_geom_angle
C10 Fe1 C1 155.86(7)
C10 Fe1 C11 41.02(7)
C1 Fe1 C11 162.05(7)
C10 Fe1 C4 124.04(7)
C1 Fe1 C4 69.16(6)
C11 Fe1 C4 106.06(7)
C10 Fe1 C3 106.62(7)
C1 Fe1 C3 69.06(6)
C11 Fe1 C3 119.39(7)
C4 Fe1 C3 40.96(7)
C10 Fe1 C12 68.96(7)
C1 Fe1 C12 125.13(7)
C11 Fe1 C12 41.00(7)
C4 Fe1 C12 119.63(7)
C3 Fe1 C12 154.80(7)
C10 Fe1 C5 161.30(7)
C1 Fe1 C5 41.25(6)
C11 Fe1 C5 124.04(6)
C4 Fe1 C5 40.89(6)
C3 Fe1 C5 68.95(6)
C12 Fe1 C5 106.89(6)
C10 Fe1 C8 68.91(7)
C1 Fe1 C8 107.78(6)
C11 Fe1 C8 68.95(7)
C4 Fe1 C8 155.37(7)
C3 Fe1 C8 162.68(7)
C12 Fe1 C8 40.87(7)
C5 Fe1 C8 120.66(7)
C10 Fe1 C2 120.08(7)
C1 Fe1 C2 41.17(6)
C11 Fe1 C2 154.92(7)
C4 Fe1 C2 69.01(6)
C3 Fe1 C2 40.85(6)
C12 Fe1 C2 162.94(7)
C5 Fe1 C2 69.22(6)
C8 Fe1 C2 125.72(7)
C10 Fe1 C9 40.97(7)
C1 Fe1 C9 120.88(6)
C11 Fe1 C9 68.95(7)
C4 Fe1 C9 161.88(7)
C3 Fe1 C9 125.06(7)
C12 Fe1 C9 68.77(7)
C5 Fe1 C9 156.21(7)
C8 Fe1 C9 40.80(7)
C2 Fe1 C9 107.71(7)
C6 N1 S2 118.50(10)
C6 N1 S1 118.56(10)
S2 N1 S1 122.83(7)
O2 S1 O1 120.31(7)
O2 S1 N1 108.33(7)
O1 S1 N1 104.06(7)
O2 S1 C13 109.21(7)
O1 S1 C13 107.73(7)
N1 S1 C13 106.31(7)
O4 S2 O3 120.38(8)
O4 S2 N1 105.59(7)
O3 S2 N1 105.94(7)
O4 S2 C20 110.19(8)
O3 S2 C20 108.24(8)
N1 S2 C20 105.43(7)
C2 C1 C5 107.82(13)
C2 C1 C6 124.92(13)
C5 C1 C6 127.26(13)
C2 C1 Fe1 69.67(8)
C5 C1 Fe1 69.56(8)
C6 C1 Fe1 126.51(11)
C3 C2 C1 107.79(13)
C3 C2 Fe1 69.39(9)
C1 C2 Fe1 69.16(8)
C2 C3 C4 108.36(14)
C2 C3 Fe1 69.75(9)
C4 C3 Fe1 69.48(9)
C5 C4 C3 108.20(13)
C5 C4 Fe1 69.70(9)
C3 C4 Fe1 69.56(9)
C4 C5 C1 107.82(13)
C4 C5 Fe1 69.41(9)
C1 C5 Fe1 69.19(8)
C7 C6 N1 118.66(13)
C7 C6 C1 126.18(14)
N1 C6 C1 115.11(12)
C9 C8 C12 108.09(15)
C9 C8 Fe1 69.73(10)
C12 C8 Fe1 69.47(10)
C8 C9 C10 107.92(15)
C8 C9 Fe1 69.47(9)
C10 C9 Fe1 69.14(10)
C11 C10 C9 108.06(15)
C11 C10 Fe1 69.54(9)
C9 C10 Fe1 69.89(9)
C10 C11 C12 107.83(15)
C10 C11 Fe1 69.44(9)
C12 C11 Fe1 69.60(9)
C8 C12 C11 108.09(14)
C8 C12 Fe1 69.67(9)
C11 C12 Fe1 69.40(9)
C18 C13 C14 121.27(14)
C18 C13 S1 120.02(12)
C14 C13 S1 118.67(12)
C15 C14 C13 118.87(14)
C14 C15 C16 121.09(15)
C17 C16 C15 118.76(15)
C17 C16 C19 120.81(15)
C15 C16 C19 120.37(15)
C18 C17 C16 120.87(15)
C17 C18 C13 119.09(15)
C25 C20 C21 121.30(16)
C25 C20 S2 119.15(12)
C21 C20 S2 119.51(13)
C22 C21 C20 118.62(17)
C21 C22 C23 121.31(16)
C24 C23 C22 118.75(16)
C24 C23 C26 120.59(18)
C22 C23 C26 120.65(17)
C23 C24 C25 120.89(17)
C20 C25 C24 119.10(15)

loop_
_geom_bond_atom_site_label_1
_geom_bond_atom_site_label_2
_geom_bond_distance
Fe1 C10 2.0344(16)
Fe1 C1 2.0357(14)
Fe1 C11 2.0357(16)
Fe1 C4 2.0368(16)
Fe1 C3 2.0378(17)
Fe1 C12 2.0383(16)
Fe1 C5 2.0407(15)
Fe1 C8 2.0409(17)
Fe1 C2 2.0425(15)
Fe1 C9 2.0443(17)
N1 C6 1.4550(18)
N1 S2 1.6780(13)
N1 S1 1.6845(13)
O1 S1 1.4291(11)
O2 S1 1.4269(11)
O3 S2 1.4287(12)
O4 S2 1.4268(12)
S1 C13 1.7538(15)
S2 C20 1.7567(16)
C1 C2 1.434(2)
C1 C5 1.436(2)
C1 C6 1.470(2)
C2 C3 1.424(2)
C3 C4 1.426(2)
C4 C5 1.424(2)
C6 C7 1.323(2)
C8 C9 1.424(2)
C8 C12 1.424(2)
C9 C10 1.427(2)
C10 C11 1.426(2)
C11 C12 1.427(2)
C13 C18 1.389(2)
C13 C14 1.394(2)
C14 C15 1.381(2)
C15 C16 1.400(2)
C16 C17 1.397(2)
C16 C19 1.498(2)
C17 C18 1.385(2)
C20 C25 1.387(2)
C20 C21 1.389(2)
C21 C22 1.388(3)
C22 C23 1.395(3)
C23 C24 1.390(2)
C23 C26 1.507(3)
C24 C25 1.390(2)

loop_
_geom_torsion_atom_site_label_1
_geom_torsion_atom_site_label_2
_geom_torsion_atom_site_label_3
_geom_torsion_atom_site_label_4
_geom_torsion
C6 N1 S1 O2 138.65(11)
S2 N1 S1 O2 -37.63(10)
C6 N1 S1 O1 9.52(12)
S2 N1 S1 O1 -166.77(8)
C6 N1 S1 C13 -104.08(11)
S2 N1 S1 C13 79.63(10)
C6 N1 S2 O4 162.95(11)
S1 N1 S2 O4 -20.76(11)
C6 N1 S2 O3 34.22(12)
S1 N1 S2 O3 -149.50(9)
C6 N1 S2 C20 -80.39(12)
S1 N1 S2 C20 95.89(10)
C10 Fe1 C1 C2 -46.4(2)
C11 Fe1 C1 C2 159.2(2)
C4 Fe1 C1 C2 81.54(10)
C3 Fe1 C1 C2 37.56(9)
C12 Fe1 C1 C2 -166.18(9)
C5 Fe1 C1 C2 119.10(13)
C8 Fe1 C1 C2 -124.38(10)
C9 Fe1 C1 C2 -81.64(11)
C10 Fe1 C1 C5 -165.52(15)
C11 Fe1 C1 C5 40.1(3)
C4 Fe1 C1 C5 -37.56(9)
C3 Fe1 C1 C5 -81.54(10)
C12 Fe1 C1 C5 74.72(11)
C8 Fe1 C1 C5 116.52(10)
C2 Fe1 C1 C5 -119.10(13)
C9 Fe1 C1 C5 159.25(9)
C10 Fe1 C1 C6 72.6(2)
C11 Fe1 C1 C6 -81.8(3)
C4 Fe1 C1 C6 -159.43(14)
C3 Fe1 C1 C6 156.59(14)
C12 Fe1 C1 C6 -47.15(15)
C5 Fe1 C1 C6 -121.87(16)
C8 Fe1 C1 C6 -5.35(14)
C2 Fe1 C1 C6 119.03(16)
C9 Fe1 C1 C6 37.39(15)
C5 C1 C2 C3 0.49(18)
C6 C1 C2 C3 -179.83(15)
Fe1 C1 C2 C3 -58.83(11)
C5 C1 C2 Fe1 59.32(10)
C6 C1 C2 Fe1 -121.01(15)
C10 Fe1 C2 C3 -80.52(11)
C1 Fe1 C2 C3 119.50(13)
C11 Fe1 C2 C3 -45.5(2)
C4 Fe1 C2 C3 37.55(9)
C12 Fe1 C2 C3 161.2(2)
C5 Fe1 C2 C3 81.46(10)
C8 Fe1 C2 C3 -165.03(10)
C9 Fe1 C2 C3 -123.55(10)
C10 Fe1 C2 C1 159.98(9)
C11 Fe1 C2 C1 -165.01(14)
C4 Fe1 C2 C1 -81.95(10)
C3 Fe1 C2 C1 -119.50(13)
C12 Fe1 C2 C1 41.7(3)
C5 Fe1 C2 C1 -38.04(9)
C8 Fe1 C2 C1 75.47(11)
C9 Fe1 C2 C1 116.95(9)
C1 C2 C3 C4 -0.25(19)
Fe1 C2 C3 C4 -58.93(12)
C1 C2 C3 Fe1 58.68(11)
C10 Fe1 C3 C2 117.04(10)
C1 Fe1 C3 C2 -37.84(9)
C11 Fe1 C3 C2 159.69(9)
C4 Fe1 C3 C2 -119.78(13)
C12 Fe1 C3 C2 -167.20(14)
C5 Fe1 C3 C2 -82.17(10)
C8 Fe1 C3 C2 44.8(3)
C9 Fe1 C3 C2 75.91(11)
C10 Fe1 C3 C4 -123.18(10)
C1 Fe1 C3 C4 81.94(9)
C11 Fe1 C3 C4 -80.53(11)
C12 Fe1 C3 C4 -47.42(19)
C5 Fe1 C3 C4 37.60(9)
C8 Fe1 C3 C4 164.5(2)
C2 Fe1 C3 C4 119.78(13)
C9 Fe1 C3 C4 -164.31(9)
C2 C3 C4 C5 -0.09(19)
Fe1 C3 C4 C5 -59.19(11)
C2 C3 C4 Fe1 59.10(12)
C10 Fe1 C4 C5 -165.03(9)
C1 Fe1 C4 C5 37.88(9)
C11 Fe1 C4 C5 -123.87(9)
C3 Fe1 C4 C5 119.55(13)
C12 Fe1 C4 C5 -81.59(10)
C8 Fe1 C4 C5 -49.46(19)
C2 Fe1 C4 C5 82.10(9)
C9 Fe1 C4 C5 164.92(19)
C10 Fe1 C4 C3 75.42(11)
C1 Fe1 C4 C3 -81.68(9)
C11 Fe1 C4 C3 116.57(10)
C12 Fe1 C4 C3 158.86(9)
C5 Fe1 C4 C3 -119.55(13)
C8 Fe1 C4 C3 -169.02(14)
C2 Fe1 C4 C3 -37.46(9)
C9 Fe1 C4 C3 45.4(2)
C3 C4 C5 C1 0.39(18)
Fe1 C4 C5 C1 -58.70(11)
C3 C4 C5 Fe1 59.10(11)
C2 C1 C5 C4 -0.55(17)
C6 C1 C5 C4 179.79(15)
Fe1 C1 C5 C4 58.84(11)
C2 C1 C5 Fe1 -59.39(11)
C6 C1 C5 Fe1 120.95(16)
C10 Fe1 C5 C4 41.9(2)
C1 Fe1 C5 C4 -119.51(13)
C11 Fe1 C5 C4 74.33(11)
C3 Fe1 C5 C4 -37.66(9)
C12 Fe1 C5 C4 116.02(10)
C8 Fe1 C5 C4 158.40(9)
C2 Fe1 C5 C4 -81.54(10)
C9 Fe1 C5 C4 -168.43(15)
C10 Fe1 C5 C1 161.40(19)
C11 Fe1 C5 C1 -166.15(9)
C4 Fe1 C5 C1 119.51(13)
C3 Fe1 C5 C1 81.85(10)
C12 Fe1 C5 C1 -124.47(9)
C8 Fe1 C5 C1 -82.09(10)
C2 Fe1 C5 C1 37.97(9)
C9 Fe1 C5 C1 -48.91(19)
S2 N1 C6 C7 84.18(16)
S1 N1 C6 C7 -92.27(16)
S2 N1 C6 C1 -98.30(14)
S1 N1 C6 C1 85.25(14)
C2 C1 C6 C7 31.4(3)
C5 C1 C6 C7 -149.04(17)
Fe1 C1 C6 C7 -58.1(2)
C2 C1 C6 N1 -145.95(15)
C5 C1 C6 N1 33.7(2)
Fe1 C1 C6 N1 124.64(12)
C10 Fe1 C8 C9 -37.65(10)
C1 Fe1 C8 C9 116.96(10)
C11 Fe1 C8 C9 -81.76(10)
C4 Fe1 C8 C9 -164.41(14)
C3 Fe1 C8 C9 40.4(3)
C12 Fe1 C8 C9 -119.46(14)
C5 Fe1 C8 C9 160.26(9)
C2 Fe1 C8 C9 74.96(11)
C10 Fe1 C8 C12 81.81(11)
C1 Fe1 C8 C12 -123.58(10)
C11 Fe1 C8 C12 37.70(10)
C4 Fe1 C8 C12 -44.9(2)
C3 Fe1 C8 C12 159.9(2)
C5 Fe1 C8 C12 -80.28(11)
C2 Fe1 C8 C12 -165.58(9)
C9 Fe1 C8 C12 119.46(14)
C12 C8 C9 C10 -0.44(19)
Fe1 C8 C9 C10 58.62(12)
C12 C8 C9 Fe1 -59.07(12)
C10 Fe1 C9 C8 119.62(14)
C1 Fe1 C9 C8 -81.47(11)
C11 Fe1 C9 C8 81.78(11)
C4 Fe1 C9 C8 158.89(19)
C3 Fe1 C9 C8 -166.36(9)
C12 Fe1 C9 C8 37.68(10)
C5 Fe1 C9 C8 -46.1(2)
C2 Fe1 C9 C8 -124.60(10)
C1 Fe1 C9 C10 158.91(10)
C11 Fe1 C9 C10 -37.84(10)
C4 Fe1 C9 C10 39.3(2)
C3 Fe1 C9 C10 74.01(12)
C12 Fe1 C9 C10 -81.95(11)
C5 Fe1 C9 C10 -165.71(14)
C8 Fe1 C9 C10 -119.62(14)
C2 Fe1 C9 C10 115.77(10)
C8 C9 C10 C11 0.44(19)
Fe1 C9 C10 C11 59.27(12)
C8 C9 C10 Fe1 -58.83(12)
C1 Fe1 C10 C11 -168.31(15)
C4 Fe1 C10 C11 74.47(13)
C3 Fe1 C10 C11 115.93(11)
C12 Fe1 C10 C11 -37.83(11)
C5 Fe1 C10 C11 42.6(3)
C8 Fe1 C10 C11 -81.77(11)
C2 Fe1 C10 C11 158.25(10)
C9 Fe1 C10 C11 -119.28(15)
C1 Fe1 C10 C9 -49.0(2)
C11 Fe1 C10 C9 119.28(15)
C4 Fe1 C10 C9 -166.26(10)
C3 Fe1 C10 C9 -124.80(10)
C12 Fe1 C10 C9 81.44(11)
C5 Fe1 C10 C9 161.91(19)
C8 Fe1 C10 C9 37.50(10)
C2 Fe1 C10 C9 -82.48(11)
C9 C10 C11 C12 -0.27(19)
Fe1 C10 C11 C12 59.22(11)
C9 C10 C11 Fe1 -59.49(12)
C1 Fe1 C11 C10 164.40(19)
C4 Fe1 C11 C10 -123.82(11)
C3 Fe1 C11 C10 -81.53(12)
C12 Fe1 C11 C10 119.24(15)
C5 Fe1 C11 C10 -164.81(10)
C8 Fe1 C11 C10 81.65(11)
C2 Fe1 C11 C10 -49.1(2)
C9 Fe1 C11 C10 37.79(11)
C10 Fe1 C11 C12 -119.24(15)
C1 Fe1 C11 C12 45.2(3)
C4 Fe1 C11 C12 116.95(10)
C3 Fe1 C11 C12 159.23(10)
C5 Fe1 C11 C12 75.96(12)
C8 Fe1 C11 C12 -37.58(10)
C2 Fe1 C11 C12 -168.39(14)
C9 Fe1 C11 C12 -81.45(11)
C9 C8 C12 C11 0.28(19)
Fe1 C8 C12 C11 -58.95(11)
C9 C8 C12 Fe1 59.23(12)
C10 C11 C12 C8 -0.01(19)
Fe1 C11 C12 C8 59.11(11)
C10 C11 C12 Fe1 -59.12(11)
C10 Fe1 C12 C8 -81.69(11)
C1 Fe1 C12 C8 75.95(11)
C11 Fe1 C12 C8 -119.54(14)
C4 Fe1 C12 C8 160.21(9)
C3 Fe1 C12 C8 -166.06(14)
C5 Fe1 C12 C8 117.61(10)
C2 Fe1 C12 C8 43.5(3)
C9 Fe1 C12 C8 -37.62(10)
C10 Fe1 C12 C11 37.86(10)
C1 Fe1 C12 C11 -164.50(9)
C4 Fe1 C12 C11 -80.25(11)
C3 Fe1 C12 C11 -46.52(19)
C5 Fe1 C12 C11 -122.85(10)
C8 Fe1 C12 C11 119.54(14)
C2 Fe1 C12 C11 163.1(2)
C9 Fe1 C12 C11 81.93(11)
O2 S1 C13 C18 12.72(15)
O1 S1 C13 C18 144.98(13)
N1 S1 C13 C18 -103.96(13)
O2 S1 C13 C14 -164.81(12)
O1 S1 C13 C14 -32.54(14)
N1 S1 C13 C14 78.52(13)
C18 C13 C14 C15 1.6(2)
S1 C13 C14 C15 179.11(12)
C13 C14 C15 C16 -0.3(2)
C14 C15 C16 C17 -1.8(2)
C14 C15 C16 C19 175.48(15)
C15 C16 C17 C18 2.7(2)
C19 C16 C17 C18 -174.56(15)
C16 C17 C18 C13 -1.4(2)
C14 C13 C18 C17 -0.7(2)
S1 C13 C18 C17 -178.20(12)
O4 S2 C20 C25 -153.42(13)
O3 S2 C20 C25 -19.91(15)
N1 S2 C20 C25 93.10(13)
O4 S2 C20 C21 28.61(16)
O3 S2 C20 C21 162.12(13)
N1 S2 C20 C21 -84.87(14)
C25 C20 C21 C22 -0.8(3)
S2 C20 C21 C22 177.17(14)
C20 C21 C22 C23 -0.9(3)
C21 C22 C23 C24 1.8(3)
C21 C22 C23 C26 -177.23(18)
C22 C23 C24 C25 -1.2(3)
C26 C23 C24 C25 177.89(17)
C21 C20 C25 C24 1.4(2)
S2 C20 C25 C24 -176.54(12)
C23 C24 C25 C20 -0.4(2)
